data_7048639
loop_
_publ_author_name
'Chen, Xiaodan'
'Hinz, Alexander'
'Harmer, Jeffrey R.'
'Li, Zhongshu'

_publ_section_title
;
 Metastable phosphorus neutral monoradical: a key intermediate in the
 bicyclic cage formation.
;
_journal_issue 8
_journal_name_full 'Dalton transactions (Cambridge, England : 2003)'
_journal_page_first 2549
_journal_page_last 2553
_journal_paper_doi 10.1039/c8dt04842h
_journal_volume 48
_journal_year 2019
_chemical_formula_moiety 'C69 H105 N3 P3'
_chemical_formula_sum 'C69 H105 N3 P3'
_chemical_formula_weight 1069.46
_space_group_crystal_system monoclinic
_space_group_IT_number 14
_space_group_name_Hall '-P 2ybc'
_space_group_name_H-M_alt 'P 1 21/c 1'
_symmetry_space_group_name_Hall '-P 2ybc'
_symmetry_space_group_name_H-M 'P 1 21/c 1'
_atom_sites_solution_hydrogens geom
_atom_sites_solution_primary dual
_audit_creation_date 2018-07-01
_audit_creation_method
;
Olex2 1.2
(compiled 2018.05.29 svn.r3508 for OlexSys, GUI svn.r5506)
;
_audit_update_record
;
2018-09-13 deposited with the CCDC.
2019-01-14 downloaded from the CCDC.
;
_cell_angle_alpha 90
_cell_angle_beta 97.661(2)
_cell_angle_gamma 90
_cell_formula_units_Z 4
_cell_length_a 9.5093(2)
_cell_length_b 27.8801(5)
_cell_length_c 24.3205(5)
_cell_measurement_reflns_used 7968
_cell_measurement_temperature 150.00(10)
_cell_measurement_theta_max 72.7780
_cell_measurement_theta_min 3.9780
_cell_volume 6390.3(2)
_computing_cell_refinement 'CrysAlisPro 1.171.38.43 (Rigaku OD, 2015)'
_computing_data_collection 'CrysAlisPro 1.171.38.43 (Rigaku OD, 2015)'
_computing_data_reduction 'CrysAlisPro 1.171.38.43 (Rigaku OD, 2015)'
_computing_molecular_graphics 'Olex2 (Dolomanov et al., 2009)'
_computing_publication_material 'Olex2 (Dolomanov et al., 2009)'
_computing_structure_refinement 'ShelXL (Sheldrick, 2015)'
_computing_structure_solution 'ShelXT (Sheldrick, 2015)'
_diffrn_ambient_environment N~2~
_diffrn_ambient_temperature 150.00(10)
_diffrn_detector 'CCD plate'
_diffrn_detector_area_resol_mean 10.6525
_diffrn_detector_type Atlas
_diffrn_measured_fraction_theta_full 0.983
_diffrn_measured_fraction_theta_max 0.952
_diffrn_measurement_details
;
List of Runs (angles in degrees, time in seconds):

  # Type    Start    End  Width  t~exp~   \w     \q     \k     \f   Frames
#--------------------------------------------------------------------------
  1  \w   -108.00 -24.00   1.00    9.00    --  -41.14 -38.00-180.00   84
  2  \w    -63.00  26.00   1.00    9.00    --  -41.14  57.00   0.00   89
  3  \w    101.00 128.00   1.00    9.00    --   41.14 178.00-150.00   27
  4  \w     94.00 178.00   1.00   20.00    --  106.40 125.00  60.00   84
  5  \w     67.00 121.00   1.00   20.00    --  106.40-125.00  60.00   54
  6  \w     37.00 119.00   1.00   20.00    --  106.40 -45.00 -90.00   82
  7  \w     94.00 178.00   1.00   20.00    --  106.40  45.00  60.00   84
  8  \w     96.00 178.00   1.00   20.00    --  106.40 125.00   0.00   82
;
_diffrn_measurement_device 'four-circle diffractometer'
_diffrn_measurement_device_type 'SuperNova, Dual, Cu at zero, Atlas'
_diffrn_measurement_method '\w scans'
_diffrn_orient_matrix_type 'CrysAlisPro convention (1999,Acta A55,543-557)'
_diffrn_orient_matrix_UB_11 -0.0384200000
_diffrn_orient_matrix_UB_12 0.0328985000
_diffrn_orient_matrix_UB_13 0.0466945000
_diffrn_orient_matrix_UB_21 -0.0147393000
_diffrn_orient_matrix_UB_22 -0.0442689000
_diffrn_orient_matrix_UB_23 0.0367103000
_diffrn_orient_matrix_UB_31 0.1581143000
_diffrn_orient_matrix_UB_32 0.0038002000
_diffrn_orient_matrix_UB_33 0.0236158000
_diffrn_radiation_monochromator mirror
_diffrn_radiation_probe x-ray
_diffrn_radiation_type CuK\a
_diffrn_radiation_wavelength 1.54184
_diffrn_reflns_av_R_equivalents 0.0483
_diffrn_reflns_av_unetI/netI 0.0643
_diffrn_reflns_Laue_measured_fraction_full 0.983
_diffrn_reflns_Laue_measured_fraction_max 0.952
_diffrn_reflns_limit_h_max 11
_diffrn_reflns_limit_h_min -7
_diffrn_reflns_limit_k_max 34
_diffrn_reflns_limit_k_min -18
_diffrn_reflns_limit_l_max 28
_diffrn_reflns_limit_l_min -30
_diffrn_reflns_number 22489
_diffrn_reflns_point_group_measured_fraction_full 0.983
_diffrn_reflns_point_group_measured_fraction_max 0.952
_diffrn_reflns_theta_full 67.684
_diffrn_reflns_theta_max 73.457
_diffrn_reflns_theta_min 3.663
_diffrn_source 'micro-focus sealed X-ray tube'
_diffrn_source_type 'SuperNova (Cu) X-ray Source'
_exptl_absorpt_coefficient_mu 1.154
_exptl_absorpt_correction_T_max 1.00000
_exptl_absorpt_correction_T_min 0.67322
_exptl_absorpt_correction_type multi-scan
_exptl_absorpt_process_details
;
CrysAlisPro 1.171.38.43 (Rigaku Oxford Diffraction, 2015)
Empirical absorption correction using spherical harmonics,
 implemented in SCALE3 ABSPACK scaling algorithm.
;
_exptl_crystal_colour 'clear brownish brown'
_exptl_crystal_colour_lustre clear
_exptl_crystal_colour_modifier brownish
_exptl_crystal_colour_primary brown
_exptl_crystal_density_diffrn 1.112
_exptl_crystal_description block
_exptl_crystal_F_000 2340
_exptl_crystal_size_max 0.1
_exptl_crystal_size_mid 0.08
_exptl_crystal_size_min 0.07
_refine_diff_density_max 1.695
_refine_diff_density_min -0.444
_refine_diff_density_rms 0.113
_refine_ls_extinction_method none
_refine_ls_goodness_of_fit_ref 1.106
_refine_ls_hydrogen_treatment constr
_refine_ls_matrix_type full
_refine_ls_number_parameters 700
_refine_ls_number_reflns 12246
_refine_ls_number_restraints 0
_refine_ls_restrained_S_all 1.106
_refine_ls_R_factor_all 0.1257
_refine_ls_R_factor_gt 0.1137
_refine_ls_shift/su_max 0.001
_refine_ls_shift/su_mean 0.000
_refine_ls_structure_factor_coef Fsqd
_refine_ls_weighting_details 'w=1/[\s^2^(Fo^2^)+(0.1292P)^2^+33.0737P] where P=(Fo^2^+2Fc^2^)/3'
_refine_ls_weighting_scheme calc
_refine_ls_wR_factor_gt 0.3140
_refine_ls_wR_factor_ref 0.3215
_reflns_Friedel_coverage 0.000
_reflns_number_gt 10115
_reflns_number_total 12246
_reflns_threshold_expression 'I > 2\s(I)'
_cod_data_source_file c8dt04842h2.cif
_cod_data_source_block exp_2266
_cod_depositor_comments 'Adding full bibliography for 7048639--7048641.cif.'
_cod_database_code 7048639
_shelx_shelxl_version_number 2014/7
_shelx_space_group_comment
;
The symmetry employed for this shelxl refinement is uniquely defined
by the following loop, which should always be used as a source of
symmetry information in preference to the above space-group names.
They are only intended as comments.
;
_shelx_estimated_absorpt_t_max 0.924
_shelx_estimated_absorpt_t_min 0.893
_reflns_odcompleteness_completeness 99.20
_reflns_odcompleteness_iscentric 1
_reflns_odcompleteness_theta 66.49
_olex2_refinement_description
;
1. Fixed Uiso
 At 1.2 times of:
  All C(H) groups, All C(H,H) groups
 At 1.5 times of:
  All C(H,H,H) groups
2.a Ternary CH refined with riding coordinates:
 C26(H26), C47(H47), C65(H65), C23(H23), C44(H44), C68(H68)
2.b Secondary CH2 refined with riding coordinates:
 C33(H33A,H33B), C29(H29A,H29B), C31(H31A,H31B), C55(H55A,H55B), C52(H52A,
 H52B), C57(H57A,H57B), C13(H13A,H13B), C15(H15A,H15B), C8(H8A,H8B)
2.c Aromatic/amide H refined with riding coordinates:
 C18(H18), C41(H41), C19(H19), C62(H62), C40(H40), C20(H20), C39(H39),
 C60(H60), C61(H61)
2.d Idealised Me refined as rotating group:
 C34(H34A,H34B,H34C), C36(H36A,H36B,H36C), C32(H32A,H32B,H32C), C49(H49A,H49B,
 H49C), C48(H48A,H48B,H48C), C28(H28A,H28B,H28C), C11(H11A,H11B,H11C), C46(H46A,
 H46B,H46C), C25(H25A,H25B,H25C), C27(H27A,H27B,H27C), C24(H24A,H24B,H24C),
 C50(H50A,H50B,H50C), C10(H10A,H10B,H10C), C43(H43A,H43B,H43C), C64(H64A,H64B,
 H64C), C66(H66A,H66B,H66C), C45(H45A,H45B,H45C), C54(H54A,H54B,H54C), C56(H56A,
 H56B,H56C), C69(H69A,H69B,H69C), C12(H12A,H12B,H12C), C22(H22A,H22B,H22C),
 C67(H67A,H67B,H67C), C14(H14A,H14B,H14C)
;
_olex2_date_sample_data_collection 2017-12-14
_olex2_submission_special_instructions 'No special instructions were received'
_oxdiff_exptl_absorpt_empirical_details
;
Empirical correction (ABSPACK) includes:
- Absorption correction using spherical harmonics
- Frame scaling
- Detector area scaling
;
_oxdiff_exptl_absorpt_empirical_full_max 1.784
_oxdiff_exptl_absorpt_empirical_full_min 0.776

loop_
_space_group_symop_operation_xyz
'x, y, z'
'-x, y+1/2, -z+1/2'
'-x, -y, -z'
'x, -y-1/2, z-1/2'

loop_
_atom_site_label
_atom_site_type_symbol
_atom_site_fract_x
_atom_site_fract_y
_atom_site_fract_z
_atom_site_U_iso_or_equiv
_atom_site_adp_type
_atom_site_occupancy
_atom_site_site_symmetry_order
_atom_site_calc_flag
_atom_site_refinement_flags_posn
P1 P 0.63130(14) 0.62043(4) 0.68956(5) 0.0234(3) Uani 1 1 d .
P2 P 0.63716(14) 0.70137(4) 0.62769(5) 0.0239(3) Uani 1 1 d .
P3 P 0.85494(15) 0.61968(5) 0.73715(5) 0.0261(3) Uani 1 1 d .
N2 N 0.7093(4) 0.62991(14) 0.52347(16) 0.0237(8) Uani 1 1 d .
N1 N 0.5088(4) 0.75891(14) 0.73401(17) 0.0227(8) Uani 1 1 d .
N3 N 0.9494(5) 0.52647(15) 0.85934(18) 0.0287(9) Uani 1 1 d .
C1 C 0.6762(5) 0.63869(17) 0.62102(19) 0.0210(9) Uani 1 1 d .
C30 C 0.7751(6) 0.56207(17) 0.5794(2) 0.0257(10) Uani 1 1 d .
C18 C 0.9069(6) 0.62340(19) 0.9611(2) 0.0311(12) Uani 1 1 d .
H18 H 0.9584 0.6485 0.9791 0.037 Uiso 1 1 calc R
C16 C 0.8877(6) 0.55760(18) 0.8967(2) 0.0268(10) Uani 1 1 d .
C3 C 0.5939(5) 0.68510(17) 0.69476(19) 0.0224(9) Uani 1 1 d .
C6 C 0.9406(6) 0.53406(18) 0.8033(2) 0.0280(11) Uani 1 1 d .
C7 C 1.0381(6) 0.48438(19) 0.8797(2) 0.0307(11) Uani 1 1 d .
C37 C 0.6275(6) 0.67121(17) 0.50300(19) 0.0248(10) Uani 1 1 d .
C58 C 0.5659(6) 0.79184(17) 0.6972(2) 0.0249(10) Uani 1 1 d .
C2 C 0.7119(5) 0.61285(17) 0.5773(2) 0.0222(9) Uani 1 1 d .
C4 C 0.5291(5) 0.71003(17) 0.7330(2) 0.0232(10) Uani 1 1 d .
C17 C 0.9667(6) 0.59712(19) 0.9210(2) 0.0299(11) Uani 1 1 d .
C33 C 0.7566(6) 0.54810(18) 0.5177(2) 0.0292(11) Uani 1 1 d .
H33A H 0.8311 0.5262 0.5104 0.035 Uiso 1 1 calc R
H33B H 0.6656 0.5325 0.5074 0.035 Uiso 1 1 calc R
C38 C 0.4794(6) 0.6678(2) 0.4911(2) 0.0293(11) Uani 1 1 d .
C53 C 0.4566(7) 0.68665(19) 0.7782(2) 0.0333(12) Uani 1 1 d .
C34 C 0.9180(6) 0.6060(2) 0.4750(2) 0.0343(12) Uani 1 1 d .
H34A H 0.9179 0.6335 0.4511 0.051 Uiso 1 1 calc GR
H34B H 0.9569 0.5790 0.4578 0.051 Uiso 1 1 calc GR
H34C H 0.9746 0.6127 0.5098 0.051 Uiso 1 1 calc GR
C35 C 0.7645(6) 0.59463(18) 0.4848(2) 0.0267(10) Uani 1 1 d .
C63 C 0.7097(6) 0.80523(19) 0.7061(2) 0.0312(11) Uani 1 1 d .
C36 C 0.6737(6) 0.5929(2) 0.4286(2) 0.0329(12) Uani 1 1 d .
H36A H 0.5778 0.5850 0.4334 0.049 Uiso 1 1 calc GR
H36B H 0.7103 0.5689 0.4059 0.049 Uiso 1 1 calc GR
H36C H 0.6755 0.6236 0.4109 0.049 Uiso 1 1 calc GR
C51 C 0.4441(6) 0.77668(19) 0.7832(2) 0.0280(11) Uani 1 1 d .
C42 C 0.6967(6) 0.71505(19) 0.4955(2) 0.0301(11) Uani 1 1 d .
C32 C 0.5410(7) 0.5211(2) 0.5992(2) 0.0413(14) Uani 1 1 d .
H32A H 0.5204 0.5078 0.5626 0.062 Uiso 1 1 calc GR
H32B H 0.4964 0.5519 0.6002 0.062 Uiso 1 1 calc GR
H32C H 0.5054 0.5001 0.6254 0.062 Uiso 1 1 calc GR
C59 C 0.4750(6) 0.81013(19) 0.6509(2) 0.0324(12) Uani 1 1 d .
C41 C 0.6140(7) 0.7541(2) 0.4747(2) 0.0388(14) Uani 1 1 d .
H41 H 0.6582 0.7830 0.4687 0.047 Uiso 1 1 calc R
C29 C 0.9335(6) 0.5662(2) 0.6052(2) 0.0314(12) Uani 1 1 d .
H29A H 0.9716 0.5955 0.5916 0.038 Uiso 1 1 calc R
H29B H 0.9367 0.5695 0.6450 0.038 Uiso 1 1 calc R
C26 C 1.1061(6) 0.61366(19) 0.9043(2) 0.0335(12) Uani 1 1 d .
H26 H 1.1373 0.5896 0.8792 0.040 Uiso 1 1 calc R
C19 C 0.7746(7) 0.6132(2) 0.9744(2) 0.0407(14) Uani 1 1 d .
H19 H 0.7378 0.6311 1.0015 0.049 Uiso 1 1 calc R
C31 C 0.6996(6) 0.52660(18) 0.6139(2) 0.0307(11) Uani 1 1 d .
H31A H 0.7426 0.4953 0.6110 0.037 Uiso 1 1 calc R
H31B H 0.7186 0.5363 0.6525 0.037 Uiso 1 1 calc R
C21 C 0.7496(6) 0.5478(2) 0.9089(2) 0.0332(12) Uani 1 1 d .
C47 C 0.3969(6) 0.6225(2) 0.5008(3) 0.0353(12) Uani 1 1 d .
H47 H 0.4653 0.5966 0.5103 0.042 Uiso 1 1 calc R
C65 C 0.8161(6) 0.7857(2) 0.7521(2) 0.0346(12) Uani 1 1 d .
H65 H 0.7651 0.7646 0.7749 0.042 Uiso 1 1 calc R
C55 C 0.3380(7) 0.6523(2) 0.7526(3) 0.0484(18) Uani 1 1 d .
H55A H 0.3819 0.6238 0.7396 0.058 Uiso 1 1 calc R
H55B H 0.2834 0.6424 0.7816 0.058 Uiso 1 1 calc R
C23 C 0.6585(7) 0.5082(2) 0.8795(3) 0.0400(13) Uani 1 1 d .
H23 H 0.7196 0.4881 0.8597 0.048 Uiso 1 1 calc R
C49 C 0.5510(7) 0.8040(2) 0.8239(2) 0.0381(13) Uani 1 1 d .
H49A H 0.6297 0.7834 0.8366 0.057 Uiso 1 1 calc GR
H49B H 0.5062 0.8142 0.8550 0.057 Uiso 1 1 calc GR
H49C H 0.5843 0.8315 0.8058 0.057 Uiso 1 1 calc GR
C5 C 0.8747(6) 0.57059(19) 0.7737(2) 0.0310(11) Uani 1 1 d .
C9 C 1.0171(7) 0.4935(2) 0.7766(2) 0.0363(13) Uani 1 1 d .
C48 C 0.3126(6) 0.6295(2) 0.5495(3) 0.0393(13) Uani 1 1 d .
H48A H 0.3764 0.6371 0.5824 0.059 Uiso 1 1 calc GR
H48B H 0.2623 0.6005 0.5555 0.059 Uiso 1 1 calc GR
H48C H 0.2460 0.6552 0.5414 0.059 Uiso 1 1 calc GR
C62 C 0.7590(8) 0.8382(2) 0.6696(3) 0.0413(14) Uani 1 1 d .
H62 H 0.8536 0.8477 0.6754 0.050 Uiso 1 1 calc R
C40 C 0.4704(8) 0.7508(2) 0.4629(3) 0.0448(16) Uani 1 1 d .
H40 H 0.4173 0.7774 0.4496 0.054 Uiso 1 1 calc R
C20 C 0.6961(7) 0.5765(2) 0.9476(3) 0.0401(14) Uani 1 1 d .
H20 H 0.6048 0.5708 0.9558 0.048 Uiso 1 1 calc R
C39 C 0.4041(7) 0.7080(2) 0.4707(2) 0.0378(13) Uani 1 1 d .
H39 H 0.3060 0.7059 0.4620 0.045 Uiso 1 1 calc R
C60 C 0.5312(8) 0.8425(2) 0.6163(3) 0.0451(16) Uani 1 1 d .
H60 H 0.4728 0.8550 0.5860 0.054 Uiso 1 1 calc R
C28 C 1.0306(7) 0.5252(2) 0.5940(3) 0.0413(14) Uani 1 1 d .
H28A H 1.0425 0.5250 0.5554 0.062 Uiso 1 1 calc GR
H28B H 0.9894 0.4953 0.6035 0.062 Uiso 1 1 calc GR
H28C H 1.1213 0.5293 0.6161 0.062 Uiso 1 1 calc GR
C11 C 0.9641(7) 0.4528(2) 0.9187(3) 0.0446(15) Uani 1 1 d .
H11A H 0.9396 0.4719 0.9489 0.067 Uiso 1 1 calc GR
H11B H 1.0269 0.4275 0.9331 0.067 Uiso 1 1 calc GR
H11C H 0.8796 0.4393 0.8987 0.067 Uiso 1 1 calc GR
C52 C 0.3960(7) 0.7293(2) 0.8078(2) 0.0348(12) Uani 1 1 d .
H52A H 0.4296 0.7281 0.8472 0.042 Uiso 1 1 calc R
H52B H 0.2932 0.7277 0.8029 0.042 Uiso 1 1 calc R
C44 C 0.8552(7) 0.7216(2) 0.5102(2) 0.0374(13) Uani 1 1 d .
H44 H 0.8965 0.6915 0.5258 0.045 Uiso 1 1 calc R
C57 C 0.5628(8) 0.6567(2) 0.8189(3) 0.0484(18) Uani 1 1 d .
H57A H 0.5125 0.6446 0.8482 0.058 Uiso 1 1 calc R
H57B H 0.5923 0.6292 0.7988 0.058 Uiso 1 1 calc R
C46 C 0.2952(7) 0.6069(3) 0.4494(3) 0.0516(17) Uani 1 1 d .
H46A H 0.2217 0.6305 0.4414 0.077 Uiso 1 1 calc GR
H46B H 0.2535 0.5766 0.4565 0.077 Uiso 1 1 calc GR
H46C H 0.3468 0.6039 0.4182 0.077 Uiso 1 1 calc GR
C61 C 0.6711(9) 0.8565(2) 0.6258(3) 0.0520(18) Uani 1 1 d .
H61 H 0.7058 0.8785 0.6022 0.062 Uiso 1 1 calc R
C25 C 1.2239(8) 0.6191(2) 0.9543(3) 0.0484(16) Uani 1 1 d .
H25A H 1.2014 0.6454 0.9770 0.073 Uiso 1 1 calc GR
H25B H 1.3130 0.6251 0.9410 0.073 Uiso 1 1 calc GR
H25C H 1.2306 0.5901 0.9757 0.073 Uiso 1 1 calc GR
C27 C 1.0876(7) 0.6619(2) 0.8727(2) 0.0385(13) Uani 1 1 d .
H27A H 1.0184 0.6582 0.8404 0.058 Uiso 1 1 calc GR
H27B H 1.1766 0.6714 0.8615 0.058 Uiso 1 1 calc GR
H27C H 1.0562 0.6860 0.8964 0.058 Uiso 1 1 calc GR
C24 C 0.5424(7) 0.5290(2) 0.8371(3) 0.0504(17) Uani 1 1 d .
H24A H 0.4865 0.5513 0.8551 0.076 Uiso 1 1 calc GR
H24B H 0.4827 0.5036 0.8208 0.076 Uiso 1 1 calc GR
H24C H 0.5847 0.5453 0.8086 0.076 Uiso 1 1 calc GR
C50 C 0.3192(7) 0.8100(2) 0.7676(3) 0.0387(13) Uani 1 1 d .
H50A H 0.3513 0.8388 0.7516 0.058 Uiso 1 1 calc GR
H50B H 0.2771 0.8179 0.8002 0.058 Uiso 1 1 calc GR
H50C H 0.2502 0.7944 0.7412 0.058 Uiso 1 1 calc GR
C68 C 0.3229(7) 0.7941(2) 0.6364(3) 0.0419(15) Uani 1 1 d .
H68 H 0.2983 0.7731 0.6660 0.050 Uiso 1 1 calc R
C10 C 1.1816(6) 0.4983(2) 0.9109(3) 0.0395(13) Uani 1 1 d .
H10A H 1.2327 0.5173 0.8873 0.059 Uiso 1 1 calc GR
H10B H 1.2349 0.4698 0.9220 0.059 Uiso 1 1 calc GR
H10C H 1.1679 0.5166 0.9433 0.059 Uiso 1 1 calc GR
C43 C 0.9230(8) 0.7343(2) 0.4587(3) 0.0490(17) Uani 1 1 d .
H43A H 0.8939 0.7115 0.4299 0.073 Uiso 1 1 calc GR
H43B H 1.0245 0.7336 0.4676 0.073 Uiso 1 1 calc GR
H43C H 0.8934 0.7659 0.4463 0.073 Uiso 1 1 calc GR
C13 C 1.1511(7) 0.5150(3) 0.7567(3) 0.0468(16) Uani 1 1 d .
H13A H 1.1221 0.5403 0.7302 0.056 Uiso 1 1 calc R
H13B H 1.2085 0.5297 0.7882 0.056 Uiso 1 1 calc R
C64 C 0.8883(7) 0.8250(3) 0.7902(3) 0.0509(17) Uani 1 1 d .
H64A H 0.9452 0.8448 0.7695 0.076 Uiso 1 1 calc GR
H64B H 0.9476 0.8105 0.8207 0.076 Uiso 1 1 calc GR
H64C H 0.8172 0.8443 0.8040 0.076 Uiso 1 1 calc GR
C15 C 0.9228(8) 0.4700(2) 0.7282(2) 0.0454(16) Uani 1 1 d .
H15A H 0.9138 0.4920 0.6970 0.054 Uiso 1 1 calc R
H15B H 0.9713 0.4416 0.7172 0.054 Uiso 1 1 calc R
C66 C 0.9301(6) 0.7553(2) 0.7291(3) 0.0417(14) Uani 1 1 d .
H66A H 0.8857 0.7291 0.7080 0.063 Uiso 1 1 calc GR
H66B H 0.9955 0.7431 0.7593 0.063 Uiso 1 1 calc GR
H66C H 0.9803 0.7749 0.7057 0.063 Uiso 1 1 calc GR
C45 C 0.8886(8) 0.7619(3) 0.5534(3) 0.0499(17) Uani 1 1 d .
H45A H 0.8475 0.7914 0.5387 0.075 Uiso 1 1 calc GR
H45B H 0.9896 0.7656 0.5619 0.075 Uiso 1 1 calc GR
H45C H 0.8496 0.7537 0.5867 0.075 Uiso 1 1 calc GR
C54 C 0.2358(8) 0.6731(3) 0.7044(4) 0.062(2) Uani 1 1 d .
H54A H 0.2879 0.6820 0.6748 0.093 Uiso 1 1 calc GR
H54B H 0.1895 0.7009 0.7169 0.093 Uiso 1 1 calc GR
H54C H 0.1659 0.6494 0.6913 0.093 Uiso 1 1 calc GR
C56 C 0.6928(9) 0.6820(3) 0.8452(3) 0.0544(19) Uani 1 1 d .
H56A H 0.7470 0.6928 0.8169 0.082 Uiso 1 1 calc GR
H56B H 0.7491 0.6605 0.8699 0.082 Uiso 1 1 calc GR
H56C H 0.6658 0.7092 0.8657 0.082 Uiso 1 1 calc GR
C8 C 1.0510(8) 0.4579(2) 0.8254(3) 0.0460(16) Uani 1 1 d .
H8A H 0.9851 0.4312 0.8210 0.055 Uiso 1 1 calc R
H8B H 1.1464 0.4454 0.8261 0.055 Uiso 1 1 calc R
C69 C 0.2168(8) 0.8366(3) 0.6296(3) 0.056(2) Uani 1 1 d .
H69A H 0.2315 0.8566 0.6621 0.085 Uiso 1 1 calc GR
H69B H 0.1215 0.8245 0.6249 0.085 Uiso 1 1 calc GR
H69C H 0.2318 0.8552 0.5977 0.085 Uiso 1 1 calc GR
C12 C 1.2434(9) 0.4792(3) 0.7298(3) 0.066(2) Uani 1 1 d .
H12A H 1.1929 0.4682 0.6953 0.100 Uiso 1 1 calc GR
H12B H 1.2653 0.4524 0.7542 0.100 Uiso 1 1 calc GR
H12C H 1.3298 0.4946 0.7231 0.100 Uiso 1 1 calc GR
C22 C 0.5932(8) 0.4762(3) 0.9208(4) 0.059(2) Uani 1 1 d .
H22A H 0.6655 0.4670 0.9503 0.089 Uiso 1 1 calc GR
H22B H 0.5535 0.4480 0.9020 0.089 Uiso 1 1 calc GR
H22C H 0.5199 0.4935 0.9358 0.089 Uiso 1 1 calc GR
C67 C 0.3065(9) 0.7656(3) 0.5816(3) 0.063(2) Uani 1 1 d .
H67A H 0.3243 0.7864 0.5518 0.094 Uiso 1 1 calc GR
H67B H 0.2119 0.7530 0.5742 0.094 Uiso 1 1 calc GR
H67C H 0.3733 0.7396 0.5847 0.094 Uiso 1 1 calc GR
C14 C 0.7752(9) 0.4554(3) 0.7383(3) 0.0569(19) Uani 1 1 d .
H14A H 0.7285 0.4391 0.7062 0.085 Uiso 1 1 calc GR
H14B H 0.7220 0.4834 0.7454 0.085 Uiso 1 1 calc GR
H14C H 0.7816 0.4344 0.7698 0.085 Uiso 1 1 calc GR

loop_
_atom_site_aniso_label
_atom_site_aniso_U_11
_atom_site_aniso_U_22
_atom_site_aniso_U_33
_atom_site_aniso_U_23
_atom_site_aniso_U_13
_atom_site_aniso_U_12
P1 0.0314(7) 0.0183(6) 0.0212(6) 0.0012(4) 0.0059(5) 0.0029(5)
P2 0.0339(7) 0.0181(6) 0.0207(6) 0.0010(4) 0.0073(5) 0.0037(5)
P3 0.0344(7) 0.0221(6) 0.0217(6) 0.0012(5) 0.0034(5) 0.0051(5)
N2 0.029(2) 0.021(2) 0.0210(19) -0.0028(16) 0.0034(16) 0.0007(16)
N1 0.026(2) 0.0183(19) 0.024(2) -0.0019(15) 0.0056(16) 0.0003(16)
N3 0.035(2) 0.021(2) 0.029(2) 0.0004(17) 0.0009(18) 0.0029(18)
C1 0.019(2) 0.021(2) 0.023(2) 0.0012(18) 0.0027(17) 0.0004(17)
C30 0.035(3) 0.018(2) 0.024(2) -0.0020(18) 0.004(2) 0.003(2)
C18 0.051(3) 0.024(2) 0.018(2) 0.0031(19) 0.001(2) 0.002(2)
C16 0.036(3) 0.024(2) 0.019(2) 0.0053(18) -0.0016(19) 0.003(2)
C3 0.026(2) 0.019(2) 0.022(2) 0.0024(18) 0.0038(18) 0.0041(18)
C6 0.034(3) 0.021(2) 0.027(3) -0.0005(19) -0.005(2) 0.002(2)
C7 0.039(3) 0.022(2) 0.028(3) 0.003(2) -0.006(2) 0.006(2)
C37 0.034(3) 0.021(2) 0.019(2) -0.0006(18) 0.0028(19) 0.001(2)
C58 0.033(3) 0.020(2) 0.023(2) -0.0009(18) 0.008(2) 0.0022(19)
C2 0.026(2) 0.018(2) 0.023(2) -0.0014(17) 0.0044(18) 0.0004(18)
C4 0.025(2) 0.020(2) 0.025(2) 0.0002(18) 0.0068(19) 0.0008(19)
C17 0.042(3) 0.024(2) 0.022(2) 0.0052(19) 0.002(2) 0.004(2)
C33 0.042(3) 0.021(2) 0.024(2) -0.0037(19) 0.003(2) 0.001(2)
C38 0.036(3) 0.032(3) 0.020(2) -0.002(2) 0.008(2) 0.004(2)
C53 0.046(3) 0.023(2) 0.035(3) -0.002(2) 0.022(2) 0.004(2)
C34 0.036(3) 0.033(3) 0.037(3) -0.004(2) 0.014(2) 0.004(2)
C35 0.035(3) 0.024(2) 0.022(2) -0.0035(19) 0.010(2) 0.003(2)
C63 0.041(3) 0.024(3) 0.031(3) -0.002(2) 0.012(2) -0.003(2)
C36 0.046(3) 0.030(3) 0.024(3) -0.005(2) 0.007(2) 0.001(2)
C51 0.033(3) 0.026(2) 0.027(3) -0.004(2) 0.010(2) 0.002(2)
C42 0.044(3) 0.024(2) 0.023(2) 0.0011(19) 0.006(2) -0.005(2)
C32 0.054(4) 0.036(3) 0.034(3) 0.002(2) 0.006(3) -0.017(3)
C59 0.047(3) 0.024(2) 0.025(3) -0.003(2) 0.001(2) 0.010(2)
C41 0.066(4) 0.024(3) 0.029(3) 0.006(2) 0.018(3) 0.002(3)
C29 0.036(3) 0.030(3) 0.029(3) -0.002(2) 0.005(2) 0.012(2)
C26 0.044(3) 0.025(3) 0.032(3) -0.003(2) 0.006(2) -0.006(2)
C19 0.059(4) 0.038(3) 0.027(3) 0.008(2) 0.012(3) 0.012(3)
C31 0.046(3) 0.018(2) 0.028(3) -0.0012(19) 0.007(2) 0.002(2)
C21 0.037(3) 0.029(3) 0.033(3) 0.007(2) 0.004(2) 0.003(2)
C47 0.030(3) 0.033(3) 0.043(3) -0.004(2) 0.005(2) -0.002(2)
C65 0.027(3) 0.040(3) 0.037(3) -0.003(2) 0.005(2) -0.005(2)
C55 0.054(4) 0.030(3) 0.071(5) -0.015(3) 0.044(4) -0.012(3)
C23 0.036(3) 0.035(3) 0.048(3) 0.005(3) 0.000(3) -0.007(2)
C49 0.047(3) 0.039(3) 0.030(3) -0.013(2) 0.009(2) -0.003(3)
C5 0.043(3) 0.026(3) 0.024(2) -0.001(2) 0.003(2) 0.009(2)
C9 0.053(4) 0.026(3) 0.027(3) -0.005(2) -0.005(2) 0.017(2)
C48 0.035(3) 0.037(3) 0.047(3) -0.003(3) 0.011(3) -0.004(2)
C62 0.055(4) 0.030(3) 0.042(3) -0.002(2) 0.019(3) -0.005(3)
C40 0.066(4) 0.037(3) 0.033(3) 0.008(2) 0.014(3) 0.021(3)
C20 0.043(3) 0.041(3) 0.039(3) 0.010(3) 0.014(3) 0.009(3)
C39 0.041(3) 0.041(3) 0.031(3) 0.002(2) 0.000(2) 0.011(3)
C60 0.075(5) 0.028(3) 0.030(3) 0.007(2) 0.001(3) 0.013(3)
C28 0.044(3) 0.040(3) 0.040(3) -0.004(3) 0.006(3) 0.020(3)
C11 0.045(3) 0.030(3) 0.056(4) 0.019(3) -0.006(3) 0.002(3)
C52 0.044(3) 0.028(3) 0.036(3) -0.005(2) 0.018(2) 0.002(2)
C44 0.045(3) 0.030(3) 0.039(3) -0.002(2) 0.013(3) -0.007(2)
C57 0.084(5) 0.030(3) 0.038(3) 0.011(3) 0.034(3) 0.015(3)
C46 0.038(3) 0.059(4) 0.056(4) -0.019(3) -0.003(3) -0.005(3)
C61 0.093(6) 0.029(3) 0.038(3) 0.009(3) 0.025(4) -0.005(3)
C25 0.050(4) 0.042(4) 0.050(4) 0.000(3) -0.003(3) -0.006(3)
C27 0.054(4) 0.031(3) 0.033(3) 0.001(2) 0.014(3) -0.004(3)
C24 0.044(4) 0.041(3) 0.063(4) 0.007(3) -0.008(3) -0.003(3)
C50 0.040(3) 0.034(3) 0.043(3) -0.011(2) 0.009(3) 0.008(2)
C68 0.048(4) 0.038(3) 0.035(3) -0.010(2) -0.010(3) 0.018(3)
C10 0.039(3) 0.032(3) 0.044(3) -0.001(2) -0.008(3) 0.006(2)
C43 0.060(4) 0.039(3) 0.055(4) 0.001(3) 0.033(3) -0.008(3)
C13 0.052(4) 0.054(4) 0.033(3) -0.005(3) -0.001(3) 0.021(3)
C64 0.042(4) 0.060(4) 0.050(4) -0.018(3) 0.006(3) -0.014(3)
C15 0.074(5) 0.027(3) 0.030(3) -0.004(2) -0.010(3) 0.012(3)
C66 0.029(3) 0.044(3) 0.053(4) -0.005(3) 0.007(3) -0.002(3)
C45 0.050(4) 0.046(4) 0.057(4) -0.014(3) 0.018(3) -0.016(3)
C54 0.037(4) 0.061(5) 0.090(6) -0.034(4) 0.017(4) -0.012(3)
C56 0.081(5) 0.050(4) 0.033(3) 0.006(3) 0.009(3) 0.031(4)
C8 0.071(5) 0.027(3) 0.036(3) -0.001(2) -0.005(3) 0.012(3)
C69 0.058(4) 0.051(4) 0.054(4) -0.019(3) -0.012(3) 0.031(3)
C12 0.065(5) 0.090(6) 0.043(4) -0.012(4) 0.002(3) 0.040(5)
C22 0.051(4) 0.046(4) 0.079(5) 0.019(4) 0.004(4) -0.011(3)
C67 0.061(5) 0.063(5) 0.057(4) -0.032(4) -0.021(4) 0.030(4)
C14 0.083(5) 0.039(4) 0.046(4) 0.003(3) -0.006(4) -0.020(4)

loop_
_atom_type_symbol
_atom_type_description
_atom_type_scat_dispersion_real
_atom_type_scat_dispersion_imag
_atom_type_scat_source
C C 0.0181 0.0091 'International Tables Vol C Tables 4.2.6.8 and 6.1.1.4'
H H 0.0000 0.0000 'International Tables Vol C Tables 4.2.6.8 and 6.1.1.4'
N N 0.0311 0.0180 'International Tables Vol C Tables 4.2.6.8 and 6.1.1.4'
P P 0.2955 0.4335 'International Tables Vol C Tables 4.2.6.8 and 6.1.1.4'

loop_
_geom_angle_atom_site_label_1
_geom_angle_atom_site_label_2
_geom_angle_atom_site_label_3
_geom_angle
C1 P1 P3 98.54(16)
C3 P1 P3 98.58(17)
C3 P1 C1 82.1(2)
C3 P2 C1 84.9(2)
C5 P3 P1 108.4(2)
C37 N2 C35 121.6(4)
C2 N2 C37 122.7(4)
C2 N2 C35 113.6(4)
C58 N1 C51 120.9(4)
C4 N1 C58 123.8(4)
C4 N1 C51 114.5(4)
C16 N3 C7 121.7(4)
C6 N3 C16 124.0(4)
C6 N3 C7 114.1(4)
P2 C1 P1 96.4(2)
C2 C1 P1 132.0(4)
C2 C1 P2 131.2(4)
C2 C30 C33 102.0(4)
C2 C30 C29 107.4(4)
C33 C30 C29 113.0(4)
C31 C30 C2 113.7(4)
C31 C30 C33 111.7(4)
C31 C30 C29 108.9(4)
C17 C18 H18 119.1
C19 C18 H18 119.1
C19 C18 C17 121.9(5)
C17 C16 N3 119.7(5)
C21 C16 N3 119.1(5)
C21 C16 C17 121.2(5)
P2 C3 P1 96.6(2)
C4 C3 P1 130.5(4)
C4 C3 P2 131.8(4)
N3 C6 C9 109.8(4)
C5 C6 N3 127.5(5)
C5 C6 C9 122.7(5)
N3 C7 C11 111.8(5)
N3 C7 C10 113.3(4)
N3 C7 C8 101.5(4)
C10 C7 C11 107.0(5)
C10 C7 C8 112.6(5)
C8 C7 C11 110.7(5)
C38 C37 N2 119.8(5)
C38 C37 C42 120.3(5)
C42 C37 N2 119.8(5)
C63 C58 N1 120.9(5)
C63 C58 C59 120.2(5)
C59 C58 N1 118.9(5)
N2 C2 C30 107.7(4)
C1 C2 N2 125.3(4)
C1 C2 C30 126.7(4)
N1 C4 C53 109.5(4)
C3 C4 N1 126.2(4)
C3 C4 C53 124.1(4)
C18 C17 C16 117.1(5)
C18 C17 C26 118.7(5)
C16 C17 C26 124.1(5)
C30 C33 H33A 110.4
C30 C33 H33B 110.4
H33A C33 H33B 108.6
C35 C33 C30 106.7(4)
C35 C33 H33A 110.4
C35 C33 H33B 110.4
C37 C38 C47 123.3(5)
C39 C38 C37 118.4(5)
C39 C38 C47 118.3(5)
C4 C53 C55 110.6(5)
C4 C53 C52 103.9(4)
C4 C53 C57 111.8(5)
C55 C53 C57 107.4(5)
C52 C53 C55 111.6(5)
C52 C53 C57 111.6(5)
H34A C34 H34B 109.5
H34A C34 H34C 109.5
H34B C34 H34C 109.5
C35 C34 H34A 109.5
C35 C34 H34B 109.5
C35 C34 H34C 109.5
N2 C35 C33 100.5(4)
N2 C35 C34 112.3(4)
N2 C35 C36 112.4(4)
C33 C35 C34 111.7(5)
C36 C35 C33 112.4(4)
C36 C35 C34 107.6(4)
C58 C63 C65 124.2(5)
C62 C63 C58 118.5(6)
C62 C63 C65 117.3(5)
C35 C36 H36A 109.5
C35 C36 H36B 109.5
C35 C36 H36C 109.5
H36A C36 H36B 109.5
H36A C36 H36C 109.5
H36B C36 H36C 109.5
N1 C51 C49 112.0(4)
N1 C51 C52 101.6(4)
N1 C51 C50 113.2(4)
C49 C51 C52 112.4(5)
C50 C51 C49 106.7(5)
C50 C51 C52 111.0(5)
C37 C42 C44 122.7(5)
C41 C42 C37 118.2(5)
C41 C42 C44 119.1(5)
H32A C32 H32B 109.5
H32A C32 H32C 109.5
H32B C32 H32C 109.5
C31 C32 H32A 109.5
C31 C32 H32B 109.5
C31 C32 H32C 109.5
C58 C59 C68 122.8(5)
C60 C59 C58 118.2(6)
C60 C59 C68 119.0(5)
C42 C41 H41 119.2
C40 C41 C42 121.6(6)
C40 C41 H41 119.2
C30 C29 H29A 108.1
C30 C29 H29B 108.1
H29A C29 H29B 107.3
C28 C29 C30 116.9(5)
C28 C29 H29A 108.1
C28 C29 H29B 108.1
C17 C26 H26 108.0
C17 C26 C25 112.9(5)
C17 C26 C27 110.7(5)
C25 C26 H26 108.0
C25 C26 C27 109.2(5)
C27 C26 H26 108.0
C18 C19 H19 120.1
C18 C19 C20 119.9(6)
C20 C19 H19 120.1
C30 C31 H31A 108.0
C30 C31 H31B 108.0
C32 C31 C30 117.4(5)
C32 C31 H31A 108.0
C32 C31 H31B 108.0
H31A C31 H31B 107.2
C16 C21 C23 122.0(5)
C20 C21 C16 118.0(5)
C20 C21 C23 120.0(6)
C38 C47 H47 108.0
C38 C47 C48 110.5(5)
C38 C47 C46 113.0(5)
C48 C47 H47 108.0
C48 C47 C46 109.1(5)
C46 C47 H47 108.0
C63 C65 H65 107.6
C63 C65 C64 113.0(5)
C63 C65 C66 111.5(5)
C64 C65 H65 107.6
C64 C65 C66 109.4(5)
C66 C65 H65 107.6
C53 C55 H55A 108.5
C53 C55 H55B 108.5
H55A C55 H55B 107.5
C54 C55 C53 115.3(5)
C54 C55 H55A 108.5
C54 C55 H55B 108.5
C21 C23 H23 107.9
C21 C23 C24 111.0(5)
C21 C23 C22 111.8(6)
C24 C23 H23 107.9
C24 C23 C22 110.2(6)
C22 C23 H23 107.9
C51 C49 H49A 109.5
C51 C49 H49B 109.5
C51 C49 H49C 109.5
H49A C49 H49B 109.5
H49A C49 H49C 109.5
H49B C49 H49C 109.5
C6 C5 P3 159.2(5)
C6 C9 C13 107.8(5)
C6 C9 C8 102.1(5)
C13 C9 C8 113.2(5)
C15 C9 C6 112.3(5)
C15 C9 C13 110.4(5)
C15 C9 C8 110.8(5)
C47 C48 H48A 109.5
C47 C48 H48B 109.5
C47 C48 H48C 109.5
H48A C48 H48B 109.5
H48A C48 H48C 109.5
H48B C48 H48C 109.5
C63 C62 H62 119.4
C61 C62 C63 121.3(6)
C61 C62 H62 119.4
C41 C40 H40 120.1
C41 C40 C39 119.7(6)
C39 C40 H40 120.1
C19 C20 C21 121.7(6)
C19 C20 H20 119.1
C21 C20 H20 119.1
C38 C39 H39 119.1
C40 C39 C38 121.8(6)
C40 C39 H39 119.1
C59 C60 H60 119.2
C61 C60 C59 121.7(6)
C61 C60 H60 119.2
C29 C28 H28A 109.5
C29 C28 H28B 109.5
C29 C28 H28C 109.5
H28A C28 H28B 109.5
H28A C28 H28C 109.5
H28B C28 H28C 109.5
C7 C11 H11A 109.5
C7 C11 H11B 109.5
C7 C11 H11C 109.5
H11A C11 H11B 109.5
H11A C11 H11C 109.5
H11B C11 H11C 109.5
C53 C52 C51 109.3(4)
C53 C52 H52A 109.8
C53 C52 H52B 109.8
C51 C52 H52A 109.8
C51 C52 H52B 109.8
H52A C52 H52B 108.3
C42 C44 H44 108.9
C42 C44 C43 110.5(5)
C42 C44 C45 110.9(5)
C43 C44 H44 108.9
C43 C44 C45 108.5(5)
C45 C44 H44 108.9
C53 C57 H57A 108.1
C53 C57 H57B 108.1
H57A C57 H57B 107.3
C56 C57 C53 116.6(5)
C56 C57 H57A 108.1
C56 C57 H57B 108.1
C47 C46 H46A 109.5
C47 C46 H46B 109.5
C47 C46 H46C 109.5
H46A C46 H46B 109.5
H46A C46 H46C 109.5
H46B C46 H46C 109.5
C62 C61 C60 120.1(6)
C62 C61 H61 119.9
C60 C61 H61 119.9
C26 C25 H25A 109.5
C26 C25 H25B 109.5
C26 C25 H25C 109.5
H25A C25 H25B 109.5
H25A C25 H25C 109.5
H25B C25 H25C 109.5
C26 C27 H27A 109.5
C26 C27 H27B 109.5
C26 C27 H27C 109.5
H27A C27 H27B 109.5
H27A C27 H27C 109.5
H27B C27 H27C 109.5
C23 C24 H24A 109.5
C23 C24 H24B 109.5
C23 C24 H24C 109.5
H24A C24 H24B 109.5
H24A C24 H24C 109.5
H24B C24 H24C 109.5
C51 C50 H50A 109.5
C51 C50 H50B 109.5
C51 C50 H50C 109.5
H50A C50 H50B 109.5
H50A C50 H50C 109.5
H50B C50 H50C 109.5
C59 C68 H68 108.7
C59 C68 C69 112.8(6)
C59 C68 C67 109.7(6)
C69 C68 H68 108.7
C67 C68 H68 108.7
C67 C68 C69 108.3(5)
C7 C10 H10A 109.5
C7 C10 H10B 109.5
C7 C10 H10C 109.5
H10A C10 H10B 109.5
H10A C10 H10C 109.5
H10B C10 H10C 109.5
C44 C43 H43A 109.5
C44 C43 H43B 109.5
C44 C43 H43C 109.5
H43A C43 H43B 109.5
H43A C43 H43C 109.5
H43B C43 H43C 109.5
C9 C13 H13A 108.5
C9 C13 H13B 108.5
H13A C13 H13B 107.5
C12 C13 C9 115.1(6)
C12 C13 H13A 108.5
C12 C13 H13B 108.5
C65 C64 H64A 109.5
C65 C64 H64B 109.5
C65 C64 H64C 109.5
H64A C64 H64B 109.5
H64A C64 H64C 109.5
H64B C64 H64C 109.5
C9 C15 H15A 108.1
C9 C15 H15B 108.1
H15A C15 H15B 107.3
C14 C15 C9 116.8(6)
C14 C15 H15A 108.1
C14 C15 H15B 108.1
C65 C66 H66A 109.5
C65 C66 H66B 109.5
C65 C66 H66C 109.5
H66A C66 H66B 109.5
H66A C66 H66C 109.5
H66B C66 H66C 109.5
C44 C45 H45A 109.5
C44 C45 H45B 109.5
C44 C45 H45C 109.5
H45A C45 H45B 109.5
H45A C45 H45C 109.5
H45B C45 H45C 109.5
C55 C54 H54A 109.5
C55 C54 H54B 109.5
C55 C54 H54C 109.5
H54A C54 H54B 109.5
H54A C54 H54C 109.5
H54B C54 H54C 109.5
C57 C56 H56A 109.5
C57 C56 H56B 109.5
C57 C56 H56C 109.5
H56A C56 H56B 109.5
H56A C56 H56C 109.5
H56B C56 H56C 109.5
C7 C8 C9 108.6(4)
C7 C8 H8A 110.0
C7 C8 H8B 110.0
C9 C8 H8A 110.0
C9 C8 H8B 110.0
H8A C8 H8B 108.3
C68 C69 H69A 109.5
C68 C69 H69B 109.5
C68 C69 H69C 109.5
H69A C69 H69B 109.5
H69A C69 H69C 109.5
H69B C69 H69C 109.5
C13 C12 H12A 109.5
C13 C12 H12B 109.5
C13 C12 H12C 109.5
H12A C12 H12B 109.5
H12A C12 H12C 109.5
H12B C12 H12C 109.5
C23 C22 H22A 109.5
C23 C22 H22B 109.5
C23 C22 H22C 109.5
H22A C22 H22B 109.5
H22A C22 H22C 109.5
H22B C22 H22C 109.5
C68 C67 H67A 109.5
C68 C67 H67B 109.5
C68 C67 H67C 109.5
H67A C67 H67B 109.5
H67A C67 H67C 109.5
H67B C67 H67C 109.5
C15 C14 H14A 109.5
C15 C14 H14B 109.5
C15 C14 H14C 109.5
H14A C14 H14B 109.5
H14A C14 H14C 109.5
H14B C14 H14C 109.5

loop_
_geom_bond_atom_site_label_1
_geom_bond_atom_site_label_2
_geom_bond_distance
P1 P3 2.2818(19)
P1 C1 1.846(5)
P1 C3 1.845(5)
P2 C1 1.798(5)
P2 C3 1.793(5)
P3 C5 1.629(5)
N2 C37 1.441(6)
N2 C2 1.390(6)
N2 C35 1.503(6)
N1 C58 1.438(6)
N1 C4 1.377(6)
N1 C51 1.500(6)
N3 C16 1.436(7)
N3 C6 1.370(7)
N3 C7 1.491(6)
C1 C2 1.365(7)
C30 C2 1.536(6)
C30 C33 1.536(7)
C30 C29 1.557(8)
C30 C31 1.536(7)
C18 H18 0.9300
C18 C17 1.399(8)
C18 C19 1.370(9)
C16 C17 1.418(8)
C16 C21 1.411(8)
C3 C4 1.372(7)
C6 C5 1.353(7)
C6 C9 1.535(7)
C7 C11 1.532(8)
C7 C10 1.521(8)
C7 C8 1.532(8)
C37 C38 1.403(8)
C37 C42 1.411(7)
C58 C63 1.406(8)
C58 C59 1.419(7)
C4 C53 1.520(7)
C17 C26 1.509(8)
C33 H33A 0.9700
C33 H33B 0.9700
C33 C35 1.531(7)
C38 C47 1.520(8)
C38 C39 1.386(8)
C53 C55 1.545(9)
C53 C52 1.542(7)
C53 C57 1.559(9)
C34 H34A 0.9600
C34 H34B 0.9600
C34 H34C 0.9600
C34 C35 1.543(8)
C35 C36 1.518(7)
C63 C65 1.506(8)
C63 C62 1.401(8)
C36 H36A 0.9600
C36 H36B 0.9600
C36 H36C 0.9600
C51 C49 1.525(8)
C51 C52 1.543(7)
C51 C50 1.516(8)
C42 C41 1.398(8)
C42 C44 1.513(9)
C32 H32A 0.9600
C32 H32B 0.9600
C32 H32C 0.9600
C32 C31 1.511(9)
C59 C60 1.389(9)
C59 C68 1.511(9)
C41 H41 0.9300
C41 C40 1.361(10)
C29 H29A 0.9700
C29 H29B 0.9700
C29 C28 1.517(7)
C26 H26 0.9800
C26 C25 1.546(9)
C26 C27 1.548(8)
C19 H19 0.9300
C19 C20 1.379(9)
C31 H31A 0.9700
C31 H31B 0.9700
C21 C23 1.522(8)
C21 C20 1.383(8)
C47 H47 0.9800
C47 C48 1.530(8)
C47 C46 1.538(8)
C65 H65 0.9800
C65 C64 1.536(8)
C65 C66 1.538(8)
C55 H55A 0.9700
C55 H55B 0.9700
C55 C54 1.534(12)
C23 H23 0.9800
C23 C24 1.522(9)
C23 C22 1.535(9)
C49 H49A 0.9600
C49 H49B 0.9600
C49 H49C 0.9600
C9 C13 1.543(10)
C9 C15 1.530(8)
C9 C8 1.549(8)
C48 H48A 0.9600
C48 H48B 0.9600
C48 H48C 0.9600
C62 H62 0.9300
C62 C61 1.364(10)
C40 H40 0.9300
C40 C39 1.374(9)
C20 H20 0.9300
C39 H39 0.9300
C60 H60 0.9300
C60 C61 1.376(11)
C28 H28A 0.9600
C28 H28B 0.9600
C28 H28C 0.9600
C11 H11A 0.9600
C11 H11B 0.9600
C11 H11C 0.9600
C52 H52A 0.9700
C52 H52B 0.9700
C44 H44 0.9800
C44 C43 1.526(8)
C44 C45 1.543(8)
C57 H57A 0.9700
C57 H57B 0.9700
C57 C56 1.492(11)
C46 H46A 0.9600
C46 H46B 0.9600
C46 H46C 0.9600
C61 H61 0.9300
C25 H25A 0.9600
C25 H25B 0.9600
C25 H25C 0.9600
C27 H27A 0.9600
C27 H27B 0.9600
C27 H27C 0.9600
C24 H24A 0.9600
C24 H24B 0.9600
C24 H24C 0.9600
C50 H50A 0.9600
C50 H50B 0.9600
C50 H50C 0.9600
C68 H68 0.9800
C68 C69 1.551(8)
C68 C67 1.542(8)
C10 H10A 0.9600
C10 H10B 0.9600
C10 H10C 0.9600
C43 H43A 0.9600
C43 H43B 0.9600
C43 H43C 0.9600
C13 H13A 0.9700
C13 H13B 0.9700
C13 C12 1.532(9)
C64 H64A 0.9600
C64 H64B 0.9600
C64 H64C 0.9600
C15 H15A 0.9700
C15 H15B 0.9700
C15 C14 1.513(11)
C66 H66A 0.9600
C66 H66B 0.9600
C66 H66C 0.9600
C45 H45A 0.9600
C45 H45B 0.9600
C45 H45C 0.9600
C54 H54A 0.9600
C54 H54B 0.9600
C54 H54C 0.9600
C56 H56A 0.9600
C56 H56B 0.9600
C56 H56C 0.9600
C8 H8A 0.9700
C8 H8B 0.9700
C69 H69A 0.9600
C69 H69B 0.9600
C69 H69C 0.9600
C12 H12A 0.9600
C12 H12B 0.9600
C12 H12C 0.9600
C22 H22A 0.9600
C22 H22B 0.9600
C22 H22C 0.9600
C67 H67A 0.9600
C67 H67B 0.9600
C67 H67C 0.9600
C14 H14A 0.9600
C14 H14B 0.9600
C14 H14C 0.9600
